data_7015646
loop_
_publ_author_name
'Schau-Magnussen, Magnus'
'Malcho, Phillip'
'Herbst, Konrad'
'Brorson, Michael'
'Bendix, Jesper'

_publ_section_title
;
 Synthesis and X-ray crystal structure of a novel organometallic
 (\m3-oxido)(\m3-imido) trinuclear iridium complex.
;
_journal_issue 16
_journal_name_full 'Dalton transactions (Cambridge, England : 2003)'
_journal_page_first 4212
_journal_page_last 4216
_journal_paper_doi 10.1039/c0dt01791d
_journal_volume 40
_journal_year 2011
_chemical_formula_moiety 'C34 H54 Ir3 N O, 2(C F3 O3 S)'
_chemical_formula_sum 'C36 H54 F6 Ir3 N O7 S2'
_chemical_formula_weight 1367.52
_chemical_name_common
;
((mu!3$-imido)(mu!3$-oxo)tris(eta$5!-
pentamethylcyclopentadienyliridium(iii))) triflate
;
_chemical_name_systematic
;
[(\m~3~-imido)(\m~3~-oxo)tris(\h^5^-pentamethylcyclopentadienyliridium(iii))]
triflate
;
_space_group_IT_number 12
_symmetry_cell_setting monoclinic
_symmetry_space_group_name_Hall '-C 2y'
_symmetry_space_group_name_H-M 'C 1 2/m 1'
_atom_sites_solution_hydrogens geom
_atom_sites_solution_primary direct
_atom_sites_solution_secondary difmap
_audit_creation_method SHELXL-97
_cell_angle_alpha 90.000
_cell_angle_beta 93.085(9)
_cell_angle_gamma 90.000
_cell_formula_units_Z 4
_cell_length_a 21.5130(8)
_cell_length_b 13.535(3)
_cell_length_c 14.3094(14)
_cell_measurement_reflns_used 29157
_cell_measurement_temperature 122(1)
_cell_measurement_theta_max 34.16
_cell_measurement_theta_min 1.43
_cell_volume 4160.6(10)
_computing_cell_refinement 'COLLECT (Nonius, 1999)'
_computing_data_collection 'COLLECT (Nonius, 1999)'
_computing_data_reduction 'EvalCCD (Duisenberg et al., 2003)'
_computing_molecular_graphics 'Ortep-3 (Farrugia, 1997)'
_computing_publication_material SHELXL-97
_computing_structure_refinement 'SHELXL-97 (Sheldrick, 2008)'
_computing_structure_solution 'SHELXS-97 (Sheldrick, 2008)'
_diffrn_ambient_temperature 122(1)
_diffrn_measured_fraction_theta_full 1.000
_diffrn_measured_fraction_theta_max 1.000
_diffrn_measurement_device_type 'Nonius KappaCCD area-detector'
_diffrn_measurement_method '\w and \f scans'
_diffrn_radiation_monochromator graphite
_diffrn_radiation_source 'fine-focus sealed tube'
_diffrn_radiation_type MoK\a
_diffrn_radiation_wavelength 0.71073
_diffrn_reflns_av_R_equivalents 0.1180
_diffrn_reflns_av_sigmaI/netI 0.0536
_diffrn_reflns_limit_h_max 27
_diffrn_reflns_limit_h_min -26
_diffrn_reflns_limit_k_max 17
_diffrn_reflns_limit_k_min -16
_diffrn_reflns_limit_l_max 18
_diffrn_reflns_limit_l_min -18
_diffrn_reflns_number 48722
_diffrn_reflns_theta_full 27.50
_diffrn_reflns_theta_max 27.50
_diffrn_reflns_theta_min 1.43
_exptl_absorpt_coefficient_mu 9.746
_exptl_absorpt_correction_T_max 0.315
_exptl_absorpt_correction_T_min 0.065
_exptl_absorpt_correction_type integration
_exptl_absorpt_process_details
;
Gaussian integration (Coppens, 1970)
;
_exptl_crystal_colour red-brown
_exptl_crystal_density_diffrn 2.183
_exptl_crystal_density_method 'not measured'
_exptl_crystal_description prism
_exptl_crystal_F_000 2600
_exptl_crystal_size_max 0.146
_exptl_crystal_size_mid 0.145
_exptl_crystal_size_min 0.062
_refine_diff_density_max 1.894
_refine_diff_density_min -2.450
_refine_diff_density_rms 0.254
_refine_ls_extinction_method none
_refine_ls_goodness_of_fit_ref 1.099
_refine_ls_hydrogen_treatment constr
_refine_ls_matrix_type full
_refine_ls_number_parameters 296
_refine_ls_number_reflns 4991
_refine_ls_number_restraints 10
_refine_ls_restrained_S_all 1.098
_refine_ls_R_factor_all 0.0368
_refine_ls_R_factor_gt 0.0291
_refine_ls_shift/su_max 0.001
_refine_ls_shift/su_mean 0.000
_refine_ls_structure_factor_coef Fsqd
_refine_ls_weighting_details 'calc w=1/[\s^2^(Fo^2^)+(0.0386P)^2^+4.0274P] where P=(Fo^2^+2Fc^2^)/3'
_refine_ls_weighting_scheme calc
_refine_ls_wR_factor_gt 0.0760
_refine_ls_wR_factor_ref 0.0826
_reflns_number_gt 4440
_reflns_number_total 4991
_reflns_threshold_expression >2sigma(I)
_cod_data_source_file c0dt01791d.txt
_cod_data_source_block (2)
_cod_original_sg_symbol_H-M 'C 2/m'
_cod_database_code 7015646

loop_
_symmetry_equiv_pos_as_xyz
'x, y, z'
'-x, y, -z'
'x+1/2, y+1/2, z'
'-x+1/2, y+1/2, -z'
'-x, -y, -z'
'x, -y, z'
'-x+1/2, -y+1/2, -z'
'x+1/2, -y+1/2, z'

loop_
_atom_site_label
_atom_site_type_symbol
_atom_site_fract_x
_atom_site_fract_y
_atom_site_fract_z
_atom_site_U_iso_or_equiv
_atom_site_adp_type
_atom_site_occupancy
_atom_site_symmetry_multiplicity
_atom_site_calc_flag
_atom_site_refinement_flags
_atom_site_disorder_assembly
_atom_site_disorder_group
Ir1 Ir 0.255419(10) 0.0000 0.218396(16) 0.01620(8) Uani 1 2 d S . .
Ir2 Ir 0.144256(7) 0.103104(12) 0.234157(12) 0.01928(7) Uani 1 1 d . . .
O1 O 0.18935(19) 0.0000 0.3120(3) 0.0188(8) Uani 1 2 d S . .
N1 N 0.1723(2) 0.0000 0.1417(4) 0.0180(10) Uani 1 2 d S . .
C1 C 0.1626(3) 0.0000 0.0378(5) 0.0236(13) Uani 1 2 d S . .
C2 C 0.1927(2) 0.0915(3) -0.0014(4) 0.0265(10) Uani 1 1 d . . .
H2A H 0.1860 0.0922 -0.0697 0.032 Uiso 1 1 calc R . .
H2B H 0.2375 0.0906 0.0152 0.032 Uiso 1 1 calc R . .
H2C H 0.1741 0.1507 0.0249 0.032 Uiso 1 1 calc R . .
C3 C 0.0937(3) 0.0000 0.0130(5) 0.0302(15) Uani 1 2 d S . .
H3A H 0.0748 0.0591 0.0391 0.036 Uiso 1 1 d R . .
H3B H 0.0866 0.0000 -0.0552 0.036 Uiso 1 2 d SR . .
C11 C 0.3415(3) 0.0000 0.1368(5) 0.0220(13) Uani 1 2 d S . .
C12 C 0.3401(2) 0.0520(3) 0.2918(3) 0.0247(10) Uani 1 1 d . . .
C13 C 0.3404(2) 0.0847(3) 0.1958(3) 0.0226(9) Uani 1 1 d . . .
C14 C 0.3553(3) 0.0000 0.0352(5) 0.0297(15) Uani 1 2 d S . .
H14A H 0.3995 0.0000 0.0297 0.036 Uiso 1 2 d SR . .
H14B H 0.3376 0.0579 0.0055 0.036 Uiso 1 1 d R . .
C15 C 0.3423(3) 0.1167(4) 0.3769(4) 0.0358(12) Uani 1 1 d . . .
H15A H 0.3852 0.1202 0.4036 0.043 Uiso 1 1 calc R . .
H15B H 0.3153 0.0890 0.4233 0.043 Uiso 1 1 calc R . .
H15C H 0.3279 0.1832 0.3594 0.043 Uiso 1 1 calc R . .
C16 C 0.3443(2) 0.1890(3) 0.1615(4) 0.0308(11) Uani 1 1 d . . .
H16A H 0.3867 0.2026 0.1432 0.037 Uiso 1 1 calc R . .
H16B H 0.3337 0.2345 0.2115 0.037 Uiso 1 1 calc R . .
H16C H 0.3150 0.1981 0.1074 0.037 Uiso 1 1 calc R . .
C20 C 0.0930(2) 0.2339(3) 0.1722(4) 0.0257(10) Uani 1 1 d . . .
C21 C 0.0551(2) 0.1811(4) 0.2350(4) 0.0323(11) Uani 1 1 d . . .
C22 C 0.0851(3) 0.1818(4) 0.3264(4) 0.0354(12) Uani 1 1 d . . .
C23 C 0.1427(2) 0.2337(4) 0.3213(4) 0.0323(11) Uani 1 1 d . . .
C24 C 0.1480(2) 0.2646(3) 0.2255(3) 0.0253(10) Uani 1 1 d . . .
C25 C 0.0747(2) 0.2659(4) 0.0750(4) 0.0335(11) Uani 1 1 d . . .
H25A H 0.0489 0.3254 0.0770 0.040 Uiso 1 1 calc R . .
H25B H 0.0510 0.2130 0.0427 0.040 Uiso 1 1 calc R . .
H25C H 0.1122 0.2802 0.0413 0.040 Uiso 1 1 calc R . .
C26 C -0.0079(2) 0.1424(4) 0.2097(5) 0.0446(15) Uani 1 1 d . . .
H26A H -0.0388 0.1943 0.2187 0.054 Uiso 1 1 calc R . .
H26B H -0.0165 0.0857 0.2495 0.054 Uiso 1 1 calc R . .
H26C H -0.0102 0.1217 0.1439 0.054 Uiso 1 1 calc R . .
C27 C 0.0589(3) 0.1428(6) 0.4142(5) 0.059(2) Uani 1 1 d . . .
H27A H 0.0433 0.1979 0.4507 0.071 Uiso 1 1 calc R . .
H27B H 0.0917 0.1080 0.4514 0.071 Uiso 1 1 calc R . .
H27C H 0.0248 0.0970 0.3978 0.071 Uiso 1 1 calc R . .
C28 C 0.1880(3) 0.2551(5) 0.4017(4) 0.0484(17) Uani 1 1 d . . .
H28A H 0.1808 0.3219 0.4253 0.058 Uiso 1 1 calc R . .
H28B H 0.2306 0.2504 0.3808 0.058 Uiso 1 1 calc R . .
H28C H 0.1825 0.2070 0.4518 0.058 Uiso 1 1 calc R . .
C29 C 0.1984(2) 0.3267(4) 0.1898(4) 0.0340(12) Uani 1 1 d . . .
H29A H 0.1841 0.3952 0.1837 0.041 Uiso 1 1 calc R . .
H29B H 0.2096 0.3020 0.1286 0.041 Uiso 1 1 calc R . .
H29C H 0.2350 0.3238 0.2337 0.041 Uiso 1 1 calc R . .
S3 S 0.01879(9) 0.5000 0.21918(17) 0.0414(5) Uani 1 2 d SD . .
O31 O 0.0797(3) 0.5000 0.1807(5) 0.0526(16) Uani 1 2 d SD . .
O32 O -0.0161(2) 0.4103(3) 0.2058(4) 0.0520(12) Uani 1 1 d D . .
C30 C 0.0369(4) 0.5000 0.3446(7) 0.046(2) Uani 1 2 d SD . .
F31 F -0.0148(3) 0.5000 0.3918(4) 0.0670(16) Uani 1 2 d SD . .
F32 F 0.0690(2) 0.5791(3) 0.3725(3) 0.0733(13) Uani 1 1 d D . .
S4 S 0.14294(11) 0.0385(2) 0.67417(18) 0.0329(6) Uani 0.50 1 d PD . .
O41 O 0.0855(2) 0.0000 0.6267(4) 0.0429(14) Uani 1 2 d SD . .
O42 O 0.1532(3) 0.0000 0.7677(5) 0.074(2) Uani 1 2 d SD . .
C40 C 0.2012(4) 0.0255(6) 0.6120(7) 0.028(2) Uani 0.50 1 d PD . .
F41 F 0.2585(2) 0.0000 0.6462(4) 0.0534(13) Uani 1 2 d SD . .
F42 F 0.1994(2) 0.0000 0.5220(3) 0.0601(15) Uani 1 2 d SD . .
O43 O 0.1584(5) 0.1413(6) 0.6596(9) 0.055(3) Uani 0.50 1 d P . .
F43 F 0.1910(4) 0.1238(6) 0.6135(8) 0.069(3) Uani 0.50 1 d P . .

loop_
_atom_site_aniso_label
_atom_site_aniso_U_11
_atom_site_aniso_U_22
_atom_site_aniso_U_33
_atom_site_aniso_U_23
_atom_site_aniso_U_13
_atom_site_aniso_U_12
Ir1 0.01898(12) 0.01601(12) 0.01359(13) 0.000 0.00071(9) 0.000
Ir2 0.02108(11) 0.02257(11) 0.01421(11) -0.00063(6) 0.00116(7) 0.00380(6)
O1 0.025(2) 0.018(2) 0.014(2) 0.000 0.0022(16) 0.000
N1 0.018(2) 0.018(2) 0.018(3) 0.000 0.0031(19) 0.000
C1 0.028(3) 0.026(3) 0.017(3) 0.000 0.002(2) 0.000
C2 0.036(3) 0.027(2) 0.017(2) 0.0034(18) 0.0027(19) 0.0025(19)
C3 0.036(4) 0.037(4) 0.017(3) 0.000 -0.010(3) 0.000
C11 0.018(3) 0.025(3) 0.022(3) 0.000 -0.002(2) 0.000
C12 0.020(2) 0.027(2) 0.027(3) -0.005(2) -0.0029(18) -0.0024(18)
C13 0.018(2) 0.025(2) 0.025(3) -0.0011(19) 0.0013(17) -0.0017(17)
C14 0.029(3) 0.034(4) 0.027(4) 0.000 0.005(3) 0.000
C15 0.039(3) 0.038(3) 0.029(3) -0.010(2) -0.002(2) -0.002(2)
C16 0.030(2) 0.023(2) 0.040(3) 0.000(2) 0.004(2) -0.0032(19)
C20 0.027(2) 0.023(2) 0.027(3) -0.0017(19) 0.0003(18) 0.0056(18)
C21 0.024(2) 0.037(3) 0.036(3) 0.006(2) 0.009(2) 0.009(2)
C22 0.044(3) 0.039(3) 0.024(3) 0.001(2) 0.012(2) 0.022(2)
C23 0.042(3) 0.031(3) 0.023(3) -0.010(2) -0.003(2) 0.020(2)
C24 0.027(2) 0.020(2) 0.029(3) -0.0072(18) -0.0029(19) 0.0080(17)
C25 0.041(3) 0.029(3) 0.030(3) 0.005(2) -0.006(2) 0.006(2)
C26 0.027(3) 0.042(3) 0.066(4) 0.010(3) 0.007(3) 0.005(2)
C27 0.071(5) 0.075(5) 0.034(4) 0.012(3) 0.026(3) 0.038(4)
C28 0.069(4) 0.047(3) 0.028(3) -0.019(3) -0.019(3) 0.022(3)
C29 0.033(3) 0.024(2) 0.045(3) -0.006(2) -0.002(2) 0.004(2)
S3 0.0271(9) 0.0379(10) 0.0596(14) 0.000 0.0051(9) 0.000
O31 0.032(3) 0.055(4) 0.071(5) 0.000 0.009(3) 0.000
O32 0.038(2) 0.043(2) 0.076(4) -0.008(2) 0.007(2) -0.0043(18)
C30 0.036(4) 0.042(5) 0.060(6) 0.000 0.007(4) 0.000
F31 0.058(3) 0.081(4) 0.063(4) 0.000 0.016(3) 0.000
F32 0.082(3) 0.061(3) 0.076(3) -0.006(2) -0.009(3) -0.026(2)
S4 0.0327(12) 0.0413(13) 0.0250(13) -0.0081(10) 0.0040(10) -0.0099(10)
O41 0.032(3) 0.057(4) 0.039(3) 0.000 -0.004(2) 0.000
O42 0.063(4) 0.122(7) 0.036(4) 0.000 0.004(3) 0.000
C40 0.025(4) 0.020(6) 0.040(6) 0.005(3) -0.003(4) -0.009(3)
F41 0.044(3) 0.058(3) 0.057(4) 0.000 -0.007(2) 0.000
F42 0.056(3) 0.097(5) 0.028(3) 0.000 0.008(2) 0.000
O43 0.041(5) 0.023(4) 0.102(9) -0.020(5) 0.010(5) -0.012(4)
F43 0.061(6) 0.031(4) 0.110(9) 0.022(5) -0.029(5) -0.019(4)

loop_
_atom_type_symbol
_atom_type_description
_atom_type_scat_dispersion_real
_atom_type_scat_dispersion_imag
_atom_type_scat_source
C C 0.0033 0.0016 'International Tables Vol C Tables 4.2.6.8 and 6.1.1.4'
H H 0.0000 0.0000 'International Tables Vol C Tables 4.2.6.8 and 6.1.1.4'
F F 0.0171 0.0103 'International Tables Vol C Tables 4.2.6.8 and 6.1.1.4'
Ir Ir -1.4442 7.9887 'International Tables Vol C Tables 4.2.6.8 and 6.1.1.4'
N N 0.0061 0.0033 'International Tables Vol C Tables 4.2.6.8 and 6.1.1.4'
O O 0.0106 0.0060 'International Tables Vol C Tables 4.2.6.8 and 6.1.1.4'
S S 0.1246 0.1234 'International Tables Vol C Tables 4.2.6.8 and 6.1.1.4'

loop_
_geom_angle_atom_site_label_1
_geom_angle_atom_site_label_2
_geom_angle_atom_site_label_3
_geom_angle
_geom_angle_site_symmetry_1
_geom_angle_site_symmetry_3
_geom_angle_publ_flag
O1 Ir1 N1 74.20(18) . . y
O1 Ir1 C12 106.45(17) . . ?
N1 Ir1 C12 161.00(12) . . ?
O1 Ir1 C12 106.45(17) . 6 ?
N1 Ir1 C12 161.00(12) . 6 ?
C12 Ir1 C12 37.9(2) . 6 ?
O1 Ir1 C13 136.39(15) . . ?
N1 Ir1 C13 129.12(16) . . ?
C12 Ir1 C13 38.62(18) . . ?
C12 Ir1 C13 63.73(17) 6 . ?
O1 Ir1 C13 136.39(15) . 6 ?
N1 Ir1 C13 129.12(16) . 6 ?
C12 Ir1 C13 63.73(17) . 6 ?
C12 Ir1 C13 38.62(18) 6 6 ?
C13 Ir1 C13 62.9(2) . 6 ?
O1 Ir1 C11 169.5(2) . . ?
N1 Ir1 C11 116.3(2) . . ?
C12 Ir1 C11 63.7(2) . . ?
C12 Ir1 C11 63.7(2) 6 . ?
C13 Ir1 C11 37.43(15) . . ?
C13 Ir1 C11 37.43(15) 6 . ?
O1 Ir1 Ir2 45.89(9) . 6 ?
N1 Ir1 Ir2 46.78(10) . 6 ?
C12 Ir1 Ir2 145.50(13) . 6 ?
C12 Ir1 Ir2 119.96(12) 6 6 ?
C13 Ir1 Ir2 175.81(13) . 6 ?
C13 Ir1 Ir2 118.34(12) 6 6 ?
C11 Ir1 Ir2 141.11(10) . 6 ?
O1 Ir1 Ir2 45.89(9) . . ?
N1 Ir1 Ir2 46.78(10) . . ?
C12 Ir1 Ir2 119.96(12) . . ?
C12 Ir1 Ir2 145.50(13) 6 . ?
C13 Ir1 Ir2 118.34(12) . . ?
C13 Ir1 Ir2 175.81(13) 6 . ?
C11 Ir1 Ir2 141.11(10) . . ?
Ir2 Ir1 Ir2 60.062(14) 6 . y
O1 Ir2 N1 74.45(16) . . y
O1 Ir2 C22 106.68(18) . . ?
N1 Ir2 C22 159.8(2) . . ?
O1 Ir2 C23 105.70(16) . . ?
N1 Ir2 C23 161.45(19) . . ?
C22 Ir2 C23 38.6(2) . . ?
O1 Ir2 C21 136.98(18) . . ?
N1 Ir2 C21 128.6(2) . . ?
C22 Ir2 C21 38.3(2) . . ?
C23 Ir2 C21 64.1(2) . . ?
O1 Ir2 C24 135.08(15) . . ?
N1 Ir2 C24 129.33(16) . . ?
C22 Ir2 C24 64.4(2) . . ?
C23 Ir2 C24 38.71(19) . . ?
C21 Ir2 C24 63.52(19) . . ?
O1 Ir2 C20 169.34(16) . . ?
N1 Ir2 C20 116.14(17) . . ?
C22 Ir2 C20 63.89(19) . . ?
C23 Ir2 C20 63.95(18) . . ?
C21 Ir2 C20 37.78(18) . . ?
C24 Ir2 C20 37.73(16) . . ?
O1 Ir2 Ir1 45.93(12) . . ?
N1 Ir2 Ir1 47.08(14) . . ?
C22 Ir2 Ir1 146.22(15) . . ?
C23 Ir2 Ir1 119.67(13) . . ?
C21 Ir2 Ir1 175.49(15) . . ?
C24 Ir2 Ir1 117.41(12) . . ?
C20 Ir2 Ir1 140.21(12) . . ?
O1 Ir2 Ir2 45.84(8) . 6 ?
N1 Ir2 Ir2 46.74(10) . 6 ?
C22 Ir2 Ir2 119.51(15) . 6 ?
C23 Ir2 Ir2 144.74(14) . 6 ?
C21 Ir2 Ir2 118.84(15) . 6 ?
C24 Ir2 Ir2 176.04(13) . 6 ?
C20 Ir2 Ir2 142.13(12) . 6 ?
Ir1 Ir2 Ir2 59.968(10) . 6 y
Ir2 O1 Ir2 88.33(17) 6 . y
Ir2 O1 Ir1 88.18(15) 6 . y
Ir2 O1 Ir1 88.18(15) . . y
C1 N1 Ir2 128.1(2) . 6 ?
C1 N1 Ir2 128.1(2) . . ?
Ir2 N1 Ir2 86.51(19) 6 . y
C1 N1 Ir1 127.3(4) . . ?
Ir2 N1 Ir1 86.14(17) 6 . y
Ir2 N1 Ir1 86.15(17) . . y
N1 C1 C3 108.6(5) . . ?
N1 C1 C2 109.2(4) . 6 ?
C3 C1 C2 110.3(4) . 6 ?
N1 C1 C2 109.2(4) . . ?
C3 C1 C2 110.3(4) . . ?
C2 C1 C2 109.2(6) 6 . ?
C1 C2 H2A 109.5 . . ?
C1 C2 H2B 109.5 . . ?
H2A C2 H2B 109.5 . . ?
C1 C2 H2C 109.5 . . ?
H2A C2 H2C 109.5 . . ?
H2B C2 H2C 109.5 . . ?
C1 C3 H3A 109.5 . . ?
C1 C3 H3B 109.5 . . ?
H3A C3 H3B 109.5 . . ?
C13 C11 C13 107.2(6) . 6 ?
C13 C11 C14 125.8(3) . . ?
C13 C11 C14 125.8(3) 6 . ?
C13 C11 Ir1 69.6(3) . . ?
C13 C11 Ir1 69.6(3) 6 . ?
C14 C11 Ir1 135.8(4) . . ?
C12 C12 C13 107.8(3) 6 . ?
C12 C12 C15 125.8(3) 6 . ?
C13 C12 C15 126.3(4) . . ?
C12 C12 Ir1 71.07(12) 6 . ?
C13 C12 Ir1 71.7(3) . . ?
C15 C12 Ir1 124.9(3) . . ?
C11 C13 C12 108.5(4) . . ?
C11 C13 C16 124.2(5) . . ?
C12 C13 C16 127.1(4) . . ?
C11 C13 Ir1 73.0(3) . . ?
C12 C13 Ir1 69.7(3) . . ?
C16 C13 Ir1 127.0(3) . . ?
C11 C14 H14A 109.2 . . ?
C11 C14 H14B 109.6 . . ?
H14A C14 H14B 109.5 . . ?
C12 C15 H15A 109.5 . . ?
C12 C15 H15B 109.5 . . ?
H15A C15 H15B 109.5 . . ?
C12 C15 H15C 109.5 . . ?
H15A C15 H15C 109.5 . . ?
H15B C15 H15C 109.5 . . ?
C13 C16 H16A 109.5 . . ?
C13 C16 H16B 109.5 . . ?
H16A C16 H16B 109.5 . . ?
C13 C16 H16C 109.5 . . ?
H16A C16 H16C 109.5 . . ?
H16B C16 H16C 109.5 . . ?
C24 C20 C21 106.9(5) . . ?
C24 C20 C25 125.6(4) . . ?
C21 C20 C25 126.8(4) . . ?
C24 C20 Ir2 69.2(3) . . ?
C21 C20 Ir2 69.1(3) . . ?
C25 C20 Ir2 134.3(3) . . ?
C22 C21 C20 109.1(5) . . ?
C22 C21 C26 126.1(5) . . ?
C20 C21 C26 124.5(5) . . ?
C22 C21 Ir2 69.9(3) . . ?
C20 C21 Ir2 73.1(3) . . ?
C26 C21 Ir2 128.2(4) . . ?
C21 C22 C23 107.9(5) . . ?
C21 C22 C27 126.4(6) . . ?
C23 C22 C27 125.5(6) . . ?
C21 C22 Ir2 71.9(3) . . ?
C23 C22 Ir2 70.8(3) . . ?
C27 C22 Ir2 126.7(4) . . ?
C22 C23 C24 107.7(4) . . ?
C22 C23 C28 125.9(5) . . ?
C24 C23 C28 126.4(5) . . ?
C22 C23 Ir2 70.6(3) . . ?
C24 C23 Ir2 71.6(3) . . ?
C28 C23 Ir2 124.9(3) . . ?
C20 C24 C23 108.4(4) . . ?
C20 C24 C29 125.3(5) . . ?
C23 C24 C29 125.9(5) . . ?
C20 C24 Ir2 73.1(3) . . ?
C23 C24 Ir2 69.7(3) . . ?
C29 C24 Ir2 127.9(3) . . ?
C20 C25 H25A 109.5 . . ?
C20 C25 H25B 109.5 . . ?
H25A C25 H25B 109.5 . . ?
C20 C25 H25C 109.5 . . ?
H25A C25 H25C 109.5 . . ?
H25B C25 H25C 109.5 . . ?
C21 C26 H26A 109.5 . . ?
C21 C26 H26B 109.5 . . ?
H26A C26 H26B 109.5 . . ?
C21 C26 H26C 109.5 . . ?
H26A C26 H26C 109.5 . . ?
H26B C26 H26C 109.5 . . ?
C22 C27 H27A 109.5 . . ?
C22 C27 H27B 109.5 . . ?
H27A C27 H27B 109.5 . . ?
C22 C27 H27C 109.5 . . ?
H27A C27 H27C 109.5 . . ?
H27B C27 H27C 109.5 . . ?
C23 C28 H28A 109.5 . . ?
C23 C28 H28B 109.5 . . ?
H28A C28 H28B 109.5 . . ?
C23 C28 H28C 109.5 . . ?
H28A C28 H28C 109.5 . . ?
H28B C28 H28C 109.5 . . ?
C24 C29 H29A 109.5 . . ?
C24 C29 H29B 109.5 . . ?
H29A C29 H29B 109.5 . . ?
C24 C29 H29C 109.5 . . ?
H29A C29 H29C 109.5 . . ?
H29B C29 H29C 109.5 . . ?
O32 S3 O32 115.7(4) . 6_565 ?
O32 S3 O31 115.2(2) . . ?
O32 S3 O31 115.2(2) 6_565 . ?
O32 S3 C30 102.4(3) . . ?
O32 S3 C30 102.4(3) 6_565 . ?
O31 S3 C30 103.0(4) . . ?
F32 C30 F32 107.9(7) 6_565 . ?
F32 C30 F31 106.4(5) 6_565 . ?
F32 C30 F31 106.4(5) . . ?
F32 C30 S3 112.3(5) 6_565 . ?
F32 C30 S3 112.3(5) . . ?
F31 C30 S3 111.1(6) . . ?
O42 S4 O43 117.1(5) . . ?
O42 S4 O41 112.5(4) . . ?
O43 S4 O41 117.9(5) . . ?
O42 S4 C40 102.1(4) . 6 ?
O43 S4 C40 102.7(5) . 6 ?
O41 S4 C40 101.0(4) . 6 ?
F42 C40 F41 105.3(7) . . ?
F42 C40 F43 106.0(8) . . ?
F41 C40 F43 113.2(7) . . ?
F42 C40 S4 111.6(5) . 6 ?
F41 C40 S4 110.1(6) . 6 ?
F43 C40 S4 110.4(7) . 6 ?

loop_
_geom_bond_atom_site_label_1
_geom_bond_atom_site_label_2
_geom_bond_distance
_geom_bond_site_symmetry_2
_geom_bond_publ_flag
Ir1 O1 2.004(4) . y
Ir1 N1 2.047(5) . y
Ir1 C12 2.171(4) . y
Ir1 C12 2.171(4) 6 y
Ir1 C13 2.196(4) . y
Ir1 C13 2.197(4) 6 y
Ir1 C11 2.242(6) . y
Ir1 Ir2 2.7884(4) 6 y
Ir1 Ir2 2.7884(4) . y
Ir2 O1 2.003(3) . y
Ir2 N1 2.036(4) . y
Ir2 C22 2.163(5) . y
Ir2 C23 2.165(5) . y
Ir2 C21 2.189(5) . y
Ir2 C24 2.191(5) . y
Ir2 C20 2.243(5) . y
Ir2 Ir2 2.7910(7) 6 y
O1 Ir2 2.003(3) 6 y
N1 C1 1.490(8) . y
N1 Ir2 2.036(4) 6 y
C1 C3 1.506(9) . ?
C1 C2 1.520(6) 6 ?
C1 C2 1.520(6) . ?
C2 H2A 0.9800 . ?
C2 H2B 0.9800 . ?
C2 H2C 0.9800 . ?
C3 H3A 0.9800 . ?
C3 H3B 0.9800 . ?
C11 C13 1.425(6) . ?
C11 C13 1.425(6) 6 ?
C11 C14 1.499(9) . ?
C12 C12 1.408(9) 6 ?
C12 C13 1.444(7) . ?
C12 C15 1.497(7) . ?
C13 C16 1.498(6) . ?
C14 H14A 0.9599 . ?
C14 H14B 0.9600 . ?
C15 H15A 0.9800 . ?
C15 H15B 0.9800 . ?
C15 H15C 0.9800 . ?
C16 H16A 0.9800 . ?
C16 H16B 0.9800 . ?
C16 H16C 0.9800 . ?
C20 C24 1.434(6) . ?
C20 C21 1.436(7) . ?
C20 C25 1.490(7) . ?
C21 C22 1.427(8) . ?
C21 C26 1.481(7) . ?
C22 C23 1.430(8) . ?
C22 C27 1.499(8) . ?
C23 C24 1.444(7) . ?
C23 C28 1.496(7) . ?
C24 C29 1.484(7) . ?
C25 H25A 0.9800 . ?
C25 H25B 0.9800 . ?
C25 H25C 0.9800 . ?
C26 H26A 0.9800 . ?
C26 H26B 0.9800 . ?
C26 H26C 0.9800 . ?
C27 H27A 0.9800 . ?
C27 H27B 0.9800 . ?
C27 H27C 0.9800 . ?
C28 H28A 0.9800 . ?
C28 H28B 0.9800 . ?
C28 H28C 0.9800 . ?
C29 H29A 0.9800 . ?
C29 H29B 0.9800 . ?
C29 H29C 0.9800 . ?
S3 O32 1.435(4) . ?
S3 O32 1.435(4) 6_565 ?
S3 O31 1.448(6) . ?
S3 C30 1.815(10) . ?
C30 F32 1.324(6) 6_565 ?
C30 F32 1.324(6) . ?
C30 F31 1.333(9) . ?
S4 O42 1.442(7) . ?
S4 O43 1.447(9) . ?
S4 O41 1.473(5) . ?
S4 C40 1.799(9) 6 ?
O41 S4 1.473(5) 6 ?
O42 S4 1.442(7) 6 ?
C40 F42 1.331(10) . ?
C40 F41 1.346(9) . ?
C40 F43 1.349(11) . ?
C40 S4 1.799(9) 6 ?
F41 C40 1.346(9) 6 ?
F42 C40 1.331(10) 6 ?
